data_2211605
loop_
_publ_author_name
'Tyler A. Sullens'
'Thomas E. Albrecht-Schmitt'

_publ_section_title
;
 Thorium(IV) chromate(VI) monohydrate
;
_journal_coeditor_code SG2089
_journal_issue 12
_journal_name_full 'Acta Crystallographica Section E'
_journal_page_first i258
_journal_page_last i260
_journal_paper_doi 10.1107/S1600536806047416
_journal_volume 62
_journal_year 2006
_chemical_formula_iupac 'Th (Cr O4)2 (H2 O)'
_chemical_formula_moiety 'Cr2 O9 Th'
_chemical_formula_sum 'Cr2 O9 Th'
_chemical_formula_weight 480.04
_chemical_name_common 'thorium chromate monohydrate'
_chemical_name_systematic
;
Thorium chromate monohydrate
;
_space_group_IT_number 61
_symmetry_cell_setting orthorhombic
_symmetry_space_group_name_Hall '-P 2ac 2ab'
_symmetry_space_group_name_H-M 'P b c a'
_atom_sites_solution_primary direct
_atom_sites_solution_secondary difmap
_audit_creation_method SHELXL97
_cell_angle_alpha 90.00
_cell_angle_beta 90.00
_cell_angle_gamma 90.00
_cell_formula_units_Z 16
_cell_length_a 10.9824(6)
_cell_length_b 11.6668(6)
_cell_length_c 22.4586(12)
_cell_measurement_reflns_used 3378
_cell_measurement_temperature 193(2)
_cell_measurement_theta_max 28.30
_cell_measurement_theta_min 1.81
_cell_volume 2877.6(3)
_computing_cell_refinement 'SMART and SAINT (Bruker, 1999)'
_computing_data_collection 'SMART (Bruker, 2000)'
_computing_data_reduction SAINT
_computing_molecular_graphics 'ATOMS (Dowty, 2004)'
_computing_publication_material SHELXL97
_computing_structure_refinement 'SHELXL97 (Sheldrick, 1997)'
_computing_structure_solution 'SHELXS97 (Sheldrick, 1997)'
_diffrn_ambient_temperature 193(2)
_diffrn_measured_fraction_theta_full 1.000
_diffrn_measured_fraction_theta_max 1.000
_diffrn_measurement_device_type 'Bruker APEX'
_diffrn_measurement_method \w
_diffrn_radiation_monochromator graphite
_diffrn_radiation_source 'fine-focus sealed tube'
_diffrn_radiation_type MoK\a
_diffrn_radiation_wavelength 0.71073
_diffrn_reflns_av_R_equivalents 0.0409
_diffrn_reflns_av_sigmaI/netI 0.0248
_diffrn_reflns_limit_h_max 14
_diffrn_reflns_limit_h_min -14
_diffrn_reflns_limit_k_max 15
_diffrn_reflns_limit_k_min -15
_diffrn_reflns_limit_l_max 29
_diffrn_reflns_limit_l_min -29
_diffrn_reflns_number 27721
_diffrn_reflns_theta_full 28.30
_diffrn_reflns_theta_max 28.30
_diffrn_reflns_theta_min 1.81
_diffrn_standards_decay_% 0
_diffrn_standards_interval_count 0
_diffrn_standards_interval_time 0
_diffrn_standards_number 0
_exptl_absorpt_coefficient_mu 23.604
_exptl_absorpt_correction_T_max 0.1238
_exptl_absorpt_correction_T_min 0.1163
_exptl_absorpt_correction_type numerical
_exptl_absorpt_process_details '(SHELXL97; Sheldrick, 1997)'
_exptl_crystal_colour 'dark red'
_exptl_crystal_density_diffrn 4.432
_exptl_crystal_density_method 'not measured'
_exptl_crystal_description 'distorted octahedron'
_exptl_crystal_F_000 3360
_exptl_crystal_size_max 0.100
_exptl_crystal_size_mid 0.094
_exptl_crystal_size_min 0.090
_refine_diff_density_max 2.284
_refine_diff_density_min -1.092
_refine_ls_extinction_coef 0
_refine_ls_extinction_method none
_refine_ls_goodness_of_fit_ref 1.114
_refine_ls_matrix_type full
_refine_ls_number_parameters 217
_refine_ls_number_reflns 3581
_refine_ls_number_restraints 0
_refine_ls_restrained_S_all 1.114
_refine_ls_R_factor_all 0.0249
_refine_ls_R_factor_gt 0.0228
_refine_ls_shift/su_max 0.001
_refine_ls_shift/su_mean 0.000
_refine_ls_structure_factor_coef Fsqd
_refine_ls_weighting_details 'calc w = 1/[\s^2^(Fo^2^)+(0.0198P)^2^+22.6366P] where P=(Fo^2^+2Fc^2^)/3'
_refine_ls_weighting_scheme calc
_refine_ls_wR_factor_gt 0.0532
_refine_ls_wR_factor_ref 0.0539
_reflns_number_gt 3378
_reflns_number_total 3581
_reflns_threshold_expression I>2\s(I)
_cod_data_source_file sg2089.cif
_cod_data_source_block I
_cod_database_code 2211605
_cod_database_fobs_code 2211605

loop_
_symmetry_equiv_pos_as_xyz
'x, y, z'
'-x+1/2, -y, z+1/2'
'-x, y+1/2, -z+1/2'
'x+1/2, -y+1/2, -z'
'-x, -y, -z'
'x-1/2, y, -z-1/2'
'x, -y-1/2, z-1/2'
'-x-1/2, y-1/2, z'

loop_
_atom_site_type_symbol
_atom_site_label
_atom_site_fract_x
_atom_site_fract_y
_atom_site_fract_z
_atom_site_U_iso_or_equiv
_atom_site_adp_type
_atom_site_calc_flag
_atom_site_occupancy
Th Th1 0.138294(17) 0.713478(16) 0.052600(8) 0.00956(6) Uani d 1
Th Th2 -0.302282(17) 0.913318(16) 0.204540(8) 0.00900(6) Uani d 1
Cr Cr1 -0.21600(8) 0.66059(7) 0.09005(4) 0.00960(16) Uani d 1
Cr Cr2 0.06510(8) 0.38313(7) 0.08362(4) 0.00973(16) Uani d 1
Cr Cr3 0.02982(8) 0.95739(7) 0.14273(4) 0.01053(16) Uani d 1
Cr Cr4 -0.42307(8) 0.64236(7) 0.27894(4) 0.00987(16) Uani d 1
O O1 -0.0724(4) 0.6959(4) 0.07938(19) 0.0190(9) Uani d 1
O O2 -0.2786(4) 0.7526(4) 0.13583(18) 0.0177(8) Uani d 1
O O3 -0.2852(4) 0.6642(4) 0.02415(18) 0.0178(8) Uani d 1
O O4 -0.2223(4) 0.5298(3) 0.11736(18) 0.0172(8) Uani d 1
O O5 0.1130(4) 0.5071(4) 0.0578(2) 0.0226(10) Uani d 1
O O6 -0.0086(4) 0.4016(4) 0.14601(18) 0.0171(8) Uani d 1
O O7 -0.0251(4) 0.3222(4) 0.03445(19) 0.0262(10) Uani d 1
O O8 0.1825(4) 0.2983(4) 0.09675(19) 0.0191(9) Uani d 1
O O9 0.0746(4) 0.8948(3) 0.07693(18) 0.0160(8) Uani d 1
O O10 0.1386(4) 0.9455(4) 0.19332(18) 0.0169(8) Uani d 1
O O11 0.0035(4) 1.0890(3) 0.1301(2) 0.0209(9) Uani d 1
O O12 -0.0949(4) 0.8942(3) 0.16795(18) 0.0146(8) Uani d 1
O O13 -0.4378(3) 0.7625(3) 0.23987(17) 0.0132(8) Uani d 1
O O14 -0.5576(4) 0.5844(3) 0.28525(18) 0.0179(9) Uani d 1
O O15 -0.3275(4) 0.5575(4) 0.24503(19) 0.0190(8) Uani d 1
O O16 -0.3651(4) 0.6743(4) 0.34557(18) 0.0180(8) Uani d 1
O O17 0.3206(5) 0.6025(4) 0.0126(3) 0.0365(13) Uani d 1
O O18 -0.1813(4) 0.7951(3) 0.27252(18) 0.0155(8) Uani d 1

loop_
_atom_site_aniso_label
_atom_site_aniso_U_11
_atom_site_aniso_U_22
_atom_site_aniso_U_33
_atom_site_aniso_U_12
_atom_site_aniso_U_13
_atom_site_aniso_U_23
Th1 0.01003(9) 0.01091(10) 0.00775(9) -0.00139(7) 0.00001(6) 0.00002(6)
Th2 0.00918(9) 0.00950(10) 0.00833(9) -0.00036(6) -0.00011(6) 0.00022(6)
Cr1 0.0104(4) 0.0104(4) 0.0080(4) 0.0002(3) 0.0004(3) 0.0006(3)
Cr2 0.0095(4) 0.0106(4) 0.0091(4) -0.0005(3) 0.0000(3) 0.0002(3)
Cr3 0.0109(4) 0.0115(4) 0.0091(4) 0.0009(3) 0.0006(3) 0.0000(3)
Cr4 0.0112(4) 0.0099(4) 0.0085(4) -0.0008(3) 0.0000(3) -0.0005(3)
O1 0.015(2) 0.024(2) 0.018(2) -0.0042(16) 0.0041(16) -0.0030(17)
O2 0.018(2) 0.018(2) 0.018(2) -0.0005(17) 0.0028(16) -0.0050(16)
O3 0.023(2) 0.016(2) 0.0144(19) 0.0038(17) -0.0039(16) 0.0026(15)
O4 0.022(2) 0.016(2) 0.0144(19) -0.0004(17) 0.0005(16) 0.0030(15)
O5 0.028(2) 0.013(2) 0.028(2) -0.0043(18) 0.0091(19) 0.0015(17)
O6 0.019(2) 0.019(2) 0.0131(19) 0.0014(16) 0.0056(16) -0.0027(16)
O7 0.030(2) 0.036(3) 0.012(2) -0.016(2) -0.0070(18) 0.0024(18)
O8 0.015(2) 0.021(2) 0.021(2) 0.0062(16) 0.0010(16) 0.0025(17)
O9 0.021(2) 0.0144(19) 0.0126(19) 0.0032(16) 0.0030(16) -0.0005(15)
O10 0.015(2) 0.021(2) 0.0140(19) -0.0005(16) -0.0003(15) -0.0010(16)
O11 0.024(2) 0.013(2) 0.027(2) 0.0044(16) 0.0030(18) -0.0003(17)
O12 0.0115(18) 0.0162(19) 0.0161(19) -0.0017(15) 0.0038(15) -0.0001(15)
O13 0.0112(18) 0.0144(19) 0.0138(18) -0.0043(15) -0.0006(14) 0.0019(15)
O14 0.019(2) 0.019(2) 0.0154(19) -0.0062(16) -0.0014(16) 0.0046(16)
O15 0.019(2) 0.021(2) 0.016(2) 0.0063(17) -0.0006(16) -0.0031(17)
O16 0.018(2) 0.026(2) 0.0093(18) -0.0047(18) -0.0013(15) -0.0009(16)
O17 0.023(2) 0.021(2) 0.066(4) 0.008(2) 0.018(3) 0.005(2)
O18 0.0133(18) 0.018(2) 0.0152(19) 0.0008(15) 0.0028(15) 0.0040(16)

loop_
_atom_type_symbol
_atom_type_description
_atom_type_scat_dispersion_real
_atom_type_scat_dispersion_imag
_atom_type_scat_source
O O 0.0106 0.0060 'International Tables Vol C Tables 4.2.6.8 and 6.1.1.4'
Cr Cr 0.3209 0.6236 'International Tables Vol C Tables 4.2.6.8 and 6.1.1.4'
Th Th -7.2400 8.8979 'International Tables Vol C Tables 4.2.6.8 and 6.1.1.4'

loop_
_geom_angle_atom_site_label_1
_geom_angle_atom_site_label_2
_geom_angle_atom_site_label_3
_geom_angle_site_symmetry_1
_geom_angle_site_symmetry_3
_geom_angle
_geom_angle_publ_flag
O9 Th1 O16 . 6_656 86.69(15) no
O9 Th1 O7 . 5_565 101.52(17) no
O16 Th1 O7 6_656 5_565 140.46(15) no
O9 Th1 O3 . 4_565 74.25(14) no
O16 Th1 O3 6_656 4_565 146.08(14) no
O7 Th1 O3 5_565 4_565 72.07(15) no
O9 Th1 O1 . . 74.04(15) no
O16 Th1 O1 6_656 . 73.86(14) no
O7 Th1 O1 5_565 . 71.56(16) no
O3 Th1 O1 4_565 . 124.79(15) no
O9 Th1 O8 . 8_665 76.88(15) no
O16 Th1 O8 6_656 8_665 71.99(14) no
O7 Th1 O8 5_565 8_665 147.53(15) no
O3 Th1 O8 4_565 8_665 76.43(14) no
O1 Th1 O8 . 8_665 135.87(15) no
O9 Th1 O5 . . 150.28(15) no
O16 Th1 O5 6_656 . 75.90(15) no
O7 Th1 O5 5_565 . 78.70(16) no
O3 Th1 O5 4_565 . 131.87(14) no
O1 Th1 O5 . . 78.03(15) no
O8 Th1 O5 8_665 . 118.68(15) no
O9 Th1 O17 . . 142.40(15) no
O16 Th1 O17 6_656 . 104.99(17) no
O7 Th1 O17 5_565 . 91.86(19) no
O3 Th1 O17 4_565 . 76.89(16) no
O1 Th1 O17 . . 143.38(16) no
O8 Th1 O17 8_665 . 73.30(17) no
O5 Th1 O17 . . 66.59(16) no
O15 Th2 O4 8_565 8_565 81.06(14) no
O15 Th2 O10 8_565 6_556 71.86(14) no
O4 Th2 O10 8_565 6_556 135.91(14) no
O15 Th2 O12 8_565 . 68.51(14) no
O4 Th2 O12 8_565 . 70.77(14) no
O10 Th2 O12 6_556 . 125.97(14) no
O15 Th2 O13 8_565 . 138.59(14) no
O4 Th2 O13 8_565 . 138.01(13) no
O10 Th2 O13 6_556 . 68.81(13) no
O12 Th2 O13 . . 128.02(13) no
O15 Th2 O2 8_565 . 135.94(14) no
O4 Th2 O2 8_565 . 84.67(14) no
O10 Th2 O2 6_556 . 138.47(14) no
O12 Th2 O2 . . 67.44(13) no
O13 Th2 O2 . . 73.53(14) no
O15 Th2 O18 8_565 . 80.53(14) no
O4 Th2 O18 8_565 . 140.08(14) no
O10 Th2 O18 6_556 . 68.96(14) no
O12 Th2 O18 . . 69.57(13) no
O13 Th2 O18 . . 73.85(13) no
O2 Th2 O18 . . 84.46(14) no
O15 Th2 O6 8_565 8_565 138.33(15) no
O4 Th2 O6 8_565 8_565 71.96(14) no
O10 Th2 O6 6_556 8_565 106.81(14) no
O12 Th2 O6 . 8_565 127.22(13) no
O13 Th2 O6 . 8_565 67.57(13) no
O2 Th2 O6 . 8_565 73.14(14) no
O18 Th2 O6 . 8_565 139.39(14) no
O15 Th2 O14 8_565 3_455 76.85(15) no
O4 Th2 O14 8_565 3_455 72.27(14) no
O10 Th2 O14 6_556 3_455 68.15(14) no
O12 Th2 O14 . 3_455 132.24(14) no
O13 Th2 O14 . 3_455 99.71(14) no
O2 Th2 O14 . 3_455 136.69(14) no
O18 Th2 O14 . 3_455 135.86(13) no
O6 Th2 O14 8_565 3_455 65.12(14) no
O2 Cr1 O4 . . 110.9(2) yes
O2 Cr1 O1 . . 109.2(2) yes
O4 Cr1 O1 . . 109.0(2) yes
O2 Cr1 O3 . . 110.5(2) yes
O4 Cr1 O3 . . 109.6(2) yes
O1 Cr1 O3 . . 107.6(2) yes
O6 Cr2 O5 . . 110.2(2) yes
O6 Cr2 O7 . . 109.6(2) yes
O5 Cr2 O7 . . 109.6(2) yes
O6 Cr2 O8 . . 108.2(2) yes
O5 Cr2 O8 . . 109.9(2) yes
O7 Cr2 O8 . . 109.3(2) yes
O11 Cr3 O10 . . 109.6(2) yes
O11 Cr3 O12 . . 110.0(2) yes
O10 Cr3 O12 . . 109.0(2) yes
O11 Cr3 O9 . . 108.0(2) yes
O10 Cr3 O9 . . 110.4(2) yes
O12 Cr3 O9 . . 110.0(2) yes
O14 Cr4 O15 . . 111.8(2) yes
O14 Cr4 O13 . . 107.9(2) yes
O15 Cr4 O13 . . 109.2(2) yes
O14 Cr4 O16 . . 111.1(2) yes
O15 Cr4 O16 . . 108.0(2) yes
O13 Cr4 O16 . . 108.8(2) yes
Cr1 O1 Th1 . . 168.8(2) no
Cr1 O2 Th2 . . 160.9(2) no
Cr1 O3 Th1 . 4_465 144.8(2) no
Cr1 O4 Th2 . 8 145.5(2) no
Cr2 O5 Th1 . . 157.9(3) no
Cr2 O6 Th2 . 8 152.1(2) no
Cr2 O7 Th1 . 5_565 162.2(3) no
Cr2 O8 Th1 . 8_655 143.9(2) no
Cr3 O9 Th1 . . 133.1(2) no
Cr3 O10 Th2 . 6_656 149.3(2) no
Cr3 O12 Th2 . . 148.2(2) no
Cr4 O13 Th2 . . 136.2(2) no
Cr4 O14 Th2 . 3_445 152.3(2) no
Cr4 O15 Th2 . 8 172.1(3) no
Cr4 O16 Th1 . 6_556 158.3(2) no

loop_
_geom_bond_atom_site_label_1
_geom_bond_atom_site_label_2
_geom_bond_site_symmetry_2
_geom_bond_distance
_geom_bond_publ_flag
Th1 O9 . 2.294(4) yes
Th1 O16 6_656 2.332(4) yes
Th1 O7 5_565 2.354(4) yes
Th1 O3 4_565 2.390(4) yes
Th1 O1 . 2.400(4) yes
Th1 O8 8_665 2.416(4) yes
Th1 O5 . 2.427(4) yes
Th1 O17 . 2.548(5) yes
Th2 O15 8_565 2.385(4) yes
Th2 O4 8_565 2.398(4) yes
Th2 O10 6_556 2.413(4) yes
Th2 O12 . 2.432(4) yes
Th2 O13 . 2.438(4) yes
Th2 O2 . 2.442(4) yes
Th2 O18 . 2.450(4) yes
Th2 O6 8_565 2.462(4) yes
Th2 O14 3_455 2.530(4) yes
Cr1 O2 . 1.638(4) yes
Cr1 O4 . 1.646(4) yes
Cr1 O1 . 1.647(4) yes
Cr1 O3 . 1.664(4) yes
Cr2 O6 . 1.632(4) yes
Cr2 O5 . 1.644(4) yes
Cr2 O7 . 1.645(4) yes
Cr2 O8 . 1.652(4) yes
Cr3 O11 . 1.588(4) yes
Cr3 O10 . 1.655(4) yes
Cr3 O12 . 1.655(4) yes
Cr3 O9 . 1.720(4) yes
Cr4 O14 . 1.631(4) yes
Cr4 O15 . 1.632(4) yes
Cr4 O13 . 1.661(4) yes
Cr4 O16 . 1.668(4) yes
O3 Th1 4_465 2.390(4) no
O4 Th2 8 2.398(4) no
O6 Th2 8 2.462(4) no
O7 Th1 5_565 2.354(4) no
O8 Th1 8_655 2.415(4) no
O10 Th2 6_656 2.413(4) no
O14 Th2 3_445 2.530(4) no
O15 Th2 8 2.385(4) no
O16 Th1 6_556 2.333(4) no
